data_4340380
loop_
_publ_author_name
'Burford, Neil'
'Ragogna, Paul J.'
'Sharp, Kendall'
'McDonald, Robert'
'Ferguson, Michael J.'

_publ_section_title
;
 Arsinophosphonium cations from arsenium-phosphine and -bisphosphine
 coordination chemistry.
;
_journal_issue 25
_journal_name_full 'Inorganic chemistry'
_journal_page_first 9453
_journal_page_last 9460
_journal_paper_doi 10.1021/ic050989w
_journal_volume 44
_journal_year 2005
_chemical_formula_moiety 'C49 H40 As2 N2 P2, 2(Cl4 Ga)'
_chemical_formula_sum 'C49 H40 As2 Cl8 Ga2 N2 P2'
_chemical_formula_weight 1291.65
_chemical_name_systematic
; 
 ? 
;
_space_group_IT_number 2
_symmetry_cell_setting triclinic
_symmetry_space_group_name_Hall '-P 1'
_symmetry_space_group_name_H-M 'P -1'
_atom_sites_solution_hydrogens geom
_atom_sites_solution_primary direct
_atom_sites_solution_secondary difmap
_audit_creation_method SHELXL-97
_cell_angle_alpha 80.5845(9)
_cell_angle_beta 79.7616(9)
_cell_angle_gamma 78.9139(9)
_cell_formula_units_Z 2
_cell_length_a 11.9023(6)
_cell_length_b 12.1996(6)
_cell_length_c 19.0401(10)
_cell_measurement_reflns_used 5534
_cell_measurement_temperature 193(2)
_cell_measurement_theta_max 26.35
_cell_measurement_theta_min 2.16
_cell_volume 2645.8(2)
_computing_cell_refinement 'Bruker SAINT (Bruker, 1997)'
_computing_data_collection 'Bruker SMART (Bruker, 1997)'
_computing_data_reduction 'Bruker SAINT (Bruker, 1997)'
_computing_molecular_graphics 'Bruker SHELXTL (Bruker, 1997)'
_computing_publication_material 'Bruker SHELXTL (Bruker, 1997)'
_computing_structure_refinement 'SHELXL-97 (Sheldrick, 1997)'
_computing_structure_solution 'SHELXS-97 (Sheldrick, 1990)'
_diffrn_ambient_temperature 193(2)
_diffrn_detector_area_resol_mean 8.192
_diffrn_measured_fraction_theta_full 0.992
_diffrn_measured_fraction_theta_max 0.992
_diffrn_measurement_device_type 'Bruker PLATFORM diffractometer/SMART 1000 CCD area detector'
_diffrn_measurement_method '\w scans'
_diffrn_radiation_monochromator graphite
_diffrn_radiation_source 'fine-focus sealed tube'
_diffrn_radiation_type MoK\a
_diffrn_radiation_wavelength 0.71073
_diffrn_reflns_av_R_equivalents 0.0221
_diffrn_reflns_av_sigmaI/netI 0.0347
_diffrn_reflns_limit_h_max 14
_diffrn_reflns_limit_h_min -14
_diffrn_reflns_limit_k_max 15
_diffrn_reflns_limit_k_min -15
_diffrn_reflns_limit_l_max 23
_diffrn_reflns_limit_l_min -23
_diffrn_reflns_number 20244
_diffrn_reflns_theta_full 26.37
_diffrn_reflns_theta_max 26.37
_diffrn_reflns_theta_min 1.10
_diffrn_standards_decay_% 0
_diffrn_standards_interval_time 0
_diffrn_standards_number 0
_exptl_absorpt_coefficient_mu 2.760
_exptl_absorpt_correction_T_max 0.7155
_exptl_absorpt_correction_T_min 0.3172
_exptl_absorpt_correction_type integration
_exptl_absorpt_process_details 'Bruker SHELXTL (Bruker, 1997)'
_exptl_crystal_colour orange
_exptl_crystal_density_diffrn 1.621
_exptl_crystal_density_method 'not measured'
_exptl_crystal_description prism
_exptl_crystal_F_000 1284
_exptl_crystal_size_max 0.54
_exptl_crystal_size_mid 0.33
_exptl_crystal_size_min 0.13
_refine_diff_density_max 2.028
_refine_diff_density_min -1.258
_refine_diff_density_rms 0.097
_refine_ls_extinction_method none
_refine_ls_goodness_of_fit_ref 1.064
_refine_ls_hydrogen_treatment constr
_refine_ls_matrix_type full
_refine_ls_number_parameters 623
_refine_ls_number_reflns 10741
_refine_ls_number_restraints 0
_refine_ls_restrained_S_all 1.064
_refine_ls_R_factor_all 0.0627
_refine_ls_R_factor_gt 0.0484
_refine_ls_shift/su_max 0.000
_refine_ls_shift/su_mean 0.000
_refine_ls_structure_factor_coef Fsqd
_refine_ls_weighting_details 'calc w=1/[\s^2^(Fo^2^)+(0.0530P)^2^+7.1290P] where P=(Fo^2^+2Fc^2^)/3'
_refine_ls_weighting_scheme calc
_refine_ls_wR_factor_gt 0.1207
_refine_ls_wR_factor_ref 0.1286
_reflns_number_gt 8668
_reflns_number_total 10741
_reflns_threshold_expression I>2\s(I)
_cod_data_source_file ic050989wsi20050616_040139.cif
_cod_data_source_block dal0517_[AN-dppm-An]11a[GaCl4]2
_cod_depositor_comments
;
The following automatic conversions were performed:

'_symmetry_cell_setting' value 'Triclinic' changed to 'triclinic'
according to
/usr/data/users/saulius/automatic-downloads/retrospective/ACS/lib/dictionaries/cif_core.dic
dictionary named 'cif_core.dic' version 2.4.2 from 2011-04-26.

Automatic conversion script
Id: cif_fix_values 2281 2013-09-26 08:29:07Z andrius 
;
_cod_database_code 4340380

loop_
_symmetry_equiv_pos_as_xyz
'x, y, z'
'-x, -y, -z'

loop_
_atom_site_label
_atom_site_type_symbol
_atom_site_fract_x
_atom_site_fract_y
_atom_site_fract_z
_atom_site_U_iso_or_equiv
_atom_site_adp_type
_atom_site_occupancy
_atom_site_symmetry_multiplicity
_atom_site_calc_flag
_atom_site_refinement_flags
_atom_site_disorder_assembly
_atom_site_disorder_group
As1 As 0.32476(4) 0.07401(3) 0.06649(2) 0.03019(11) Uani 1 1 d . . .
As2 As 0.14226(4) 0.09975(4) 0.42525(2) 0.03358(12) Uani 1 1 d . . .
P1 P 0.25196(9) 0.21110(8) 0.14886(5) 0.0245(2) Uani 1 1 d . . .
P2 P 0.15199(9) 0.22833(9) 0.31424(6) 0.0266(2) Uani 1 1 d . . .
N1 N 0.5520(3) 0.1853(3) -0.0080(2) 0.0351(8) Uani 1 1 d . . .
H1N H 0.6132 0.2159 -0.0278 0.042 Uiso 1 1 calc R . .
N2 N -0.1353(4) 0.1771(4) 0.4656(2) 0.0491(11) Uani 1 1 d . . .
H2N H -0.2105 0.1994 0.4759 0.059 Uiso 1 1 calc R . .
C1 C 0.2170(3) 0.1434(3) 0.2410(2) 0.0271(8) Uani 1 1 d . . .
H1A H 0.2895 0.0968 0.2549 0.033 Uiso 1 1 calc R . .
H1B H 0.1637 0.0907 0.2400 0.033 Uiso 1 1 calc R . .
C11 C 0.3478(4) 0.1859(4) -0.0164(2) 0.0312(9) Uani 1 1 d . . .
C12 C 0.4553(4) 0.2207(3) -0.0420(2) 0.0329(9) Uani 1 1 d . . .
C13 C 0.4673(4) 0.2933(4) -0.1073(3) 0.0414(11) Uani 1 1 d . . .
H13 H 0.5396 0.3169 -0.1258 0.050 Uiso 1 1 calc R . .
C14 C 0.3751(5) 0.3303(4) -0.1446(3) 0.0485(12) Uani 1 1 d . . .
H14 H 0.3844 0.3804 -0.1882 0.058 Uiso 1 1 calc R . .
C15 C 0.2703(5) 0.2965(4) -0.1203(3) 0.0475(12) Uani 1 1 d . . .
H15 H 0.2074 0.3224 -0.1467 0.057 Uiso 1 1 calc R . .
C16 C 0.2574(4) 0.2243(4) -0.0567(2) 0.0391(10) Uani 1 1 d . . .
H16 H 0.1850 0.2000 -0.0399 0.047 Uiso 1 1 calc R . .
C21 C 0.4779(4) 0.0494(3) 0.0914(2) 0.0337(9) Uani 1 1 d . . .
C22 C 0.5651(4) 0.1087(4) 0.0526(2) 0.0336(9) Uani 1 1 d . . .
C23 C 0.6738(4) 0.0868(4) 0.0763(3) 0.0425(11) Uani 1 1 d . . .
H23 H 0.7346 0.1240 0.0500 0.051 Uiso 1 1 calc R . .
C24 C 0.6929(5) 0.0119(5) 0.1374(3) 0.0512(13) Uani 1 1 d . . .
H24 H 0.7661 -0.0003 0.1533 0.061 Uiso 1 1 calc R . .
C25 C 0.6071(5) -0.0456(4) 0.1757(3) 0.0493(13) Uani 1 1 d . . .
H25 H 0.6211 -0.0971 0.2176 0.059 Uiso 1 1 calc R . .
C26 C 0.5004(4) -0.0270(4) 0.1522(3) 0.0403(11) Uani 1 1 d . . .
H26 H 0.4416 -0.0671 0.1780 0.048 Uiso 1 1 calc R . .
C31 C 0.0139(4) 0.0438(4) 0.4031(2) 0.0375(10) Uani 1 1 d . . .
C32 C -0.1020(4) 0.0893(4) 0.4247(2) 0.0424(11) Uani 1 1 d . . .
C33 C -0.1881(5) 0.0448(5) 0.4039(3) 0.0563(14) Uani 1 1 d . . .
H33 H -0.2671 0.0736 0.4193 0.068 Uiso 1 1 calc R . .
C34 C -0.1607(6) -0.0407(6) 0.3614(3) 0.0647(17) Uani 1 1 d . . .
H34 H -0.2209 -0.0692 0.3472 0.078 Uiso 1 1 calc R . .
C35 C -0.0468(6) -0.0850(5) 0.3393(3) 0.0562(15) Uani 1 1 d . . .
H35 H -0.0282 -0.1429 0.3093 0.067 Uiso 1 1 calc R . .
C36 C 0.0400(5) -0.0448(4) 0.3611(2) 0.0427(11) Uani 1 1 d . . .
H36 H 0.1185 -0.0774 0.3476 0.051 Uiso 1 1 calc R . .
C41 C 0.0531(5) 0.2136(4) 0.4809(2) 0.0408(11) Uani 1 1 d . . .
C42 C -0.0669(5) 0.2345(4) 0.4926(3) 0.0472(13) Uani 1 1 d . . .
C43 C -0.1240(7) 0.3192(5) 0.5351(3) 0.072(2) Uani 1 1 d . . .
H43 H -0.2062 0.3350 0.5439 0.086 Uiso 1 1 calc R . .
C44 C -0.0604(8) 0.3789(6) 0.5637(4) 0.090(3) Uani 1 1 d . . .
H44 H -0.0996 0.4372 0.5911 0.108 Uiso 1 1 calc R . .
C45 C 0.0582(8) 0.3561(6) 0.5537(4) 0.084(2) Uani 1 1 d . . .
H45 H 0.1005 0.3967 0.5753 0.101 Uiso 1 1 calc R . .
C46 C 0.1154(6) 0.2745(5) 0.5126(3) 0.0576(15) Uani 1 1 d . . .
H46 H 0.1977 0.2588 0.5054 0.069 Uiso 1 1 calc R . .
C51 C 0.1209(3) 0.2907(3) 0.1202(2) 0.0273(8) Uani 1 1 d . . .
C52 C 0.0493(4) 0.2296(4) 0.0978(2) 0.0357(10) Uani 1 1 d . . .
H52 H 0.0716 0.1506 0.0975 0.043 Uiso 1 1 calc R . .
C53 C -0.0542(4) 0.2840(5) 0.0761(3) 0.0464(12) Uani 1 1 d . . .
H53 H -0.1033 0.2422 0.0612 0.056 Uiso 1 1 calc R . .
C54 C -0.0865(4) 0.3992(5) 0.0760(3) 0.0501(13) Uani 1 1 d . . .
H54 H -0.1573 0.4366 0.0605 0.060 Uiso 1 1 calc R . .
C55 C -0.0156(4) 0.4598(4) 0.0984(3) 0.0455(12) Uani 1 1 d . . .
H55 H -0.0382 0.5388 0.0986 0.055 Uiso 1 1 calc R . .
C56 C 0.0882(4) 0.4061(4) 0.1206(2) 0.0338(9) Uani 1 1 d . . .
H56 H 0.1366 0.4480 0.1360 0.041 Uiso 1 1 calc R . .
C61 C 0.3624(3) 0.2930(3) 0.1470(2) 0.0292(9) Uani 1 1 d . . .
C62 C 0.3747(4) 0.3874(4) 0.0964(3) 0.0398(11) Uani 1 1 d . . .
H62 H 0.3193 0.4149 0.0646 0.048 Uiso 1 1 calc R . .
C63 C 0.4685(5) 0.4412(5) 0.0926(3) 0.0575(15) Uani 1 1 d . . .
H63 H 0.4759 0.5074 0.0593 0.069 Uiso 1 1 calc R . .
C64 C 0.5510(5) 0.3991(5) 0.1368(4) 0.0649(18) Uani 1 1 d . . .
H64 H 0.6153 0.4362 0.1337 0.078 Uiso 1 1 calc R . .
C65 C 0.5407(4) 0.3036(5) 0.1854(4) 0.0584(15) Uani 1 1 d . . .
H65 H 0.5986 0.2744 0.2153 0.070 Uiso 1 1 calc R . .
C66 C 0.4469(4) 0.2502(4) 0.1911(3) 0.0400(11) Uani 1 1 d . . .
H66 H 0.4398 0.1845 0.2248 0.048 Uiso 1 1 calc R . .
C71 C 0.0083(4) 0.2951(4) 0.3005(2) 0.0307(9) Uani 1 1 d . . .
C72 C -0.0597(4) 0.2391(4) 0.2707(2) 0.0364(10) Uani 1 1 d . . .
H72 H -0.0271 0.1700 0.2525 0.044 Uiso 1 1 calc R . .
C73 C -0.1751(5) 0.2846(5) 0.2679(3) 0.0536(14) Uani 1 1 d . . .
H73 H -0.2212 0.2474 0.2468 0.064 Uiso 1 1 calc R . .
C74 C -0.2232(5) 0.3833(6) 0.2955(4) 0.0635(16) Uani 1 1 d . . .
H74 H -0.3025 0.4135 0.2935 0.076 Uiso 1 1 calc R . .
C75 C -0.1580(5) 0.4384(5) 0.3256(3) 0.0591(15) Uani 1 1 d . . .
H75 H -0.1920 0.5070 0.3440 0.071 Uiso 1 1 calc R . .
C76 C -0.0417(4) 0.3942(4) 0.3295(3) 0.0430(11) Uani 1 1 d . . .
H76 H 0.0031 0.4313 0.3517 0.052 Uiso 1 1 calc R . .
C81 C 0.2406(4) 0.3307(3) 0.3185(2) 0.0301(9) Uani 1 1 d . . .
C82 C 0.2237(4) 0.4395(4) 0.2813(2) 0.0352(10) Uani 1 1 d . . .
H82 H 0.1634 0.4617 0.2527 0.042 Uiso 1 1 calc R . .
C83 C 0.2937(5) 0.5152(4) 0.2856(3) 0.0466(12) Uani 1 1 d . . .
H83 H 0.2821 0.5890 0.2599 0.056 Uiso 1 1 calc R . .
C84 C 0.3811(5) 0.4828(5) 0.3278(3) 0.0582(15) Uani 1 1 d . . .
H84 H 0.4295 0.5347 0.3311 0.070 Uiso 1 1 calc R . .
C85 C 0.3981(5) 0.3760(5) 0.3647(3) 0.0573(15) Uani 1 1 d . . .
H85 H 0.4579 0.3547 0.3938 0.069 Uiso 1 1 calc R . .
C86 C 0.3292(4) 0.2989(4) 0.3602(3) 0.0432(11) Uani 1 1 d . . .
H86 H 0.3424 0.2248 0.3854 0.052 Uiso 1 1 calc R . .
Ga1 Ga 0.89241(4) 0.22155(4) -0.14329(3) 0.03530(13) Uani 1 1 d . . .
Cl1 Cl 0.77572(10) 0.33100(10) -0.07086(7) 0.0439(3) Uani 1 1 d . . .
Cl2 Cl 1.00240(11) 0.32460(11) -0.21739(7) 0.0479(3) Uani 1 1 d . . .
Cl3 Cl 0.78439(13) 0.15563(13) -0.20062(8) 0.0615(4) Uani 1 1 d . . .
Cl4 Cl 0.98923(14) 0.08706(13) -0.07901(10) 0.0706(4) Uani 1 1 d . . .
Ga2A Ga -0.49781(8) 0.16109(10) 0.61459(6) 0.0487(2) Uani 0.70 1 d P A 1
Ga2B Ga -0.4957(2) 0.2225(3) 0.58726(13) 0.0565(6) Uani 0.30 1 d P A 2
Cl5 Cl -0.65710(19) 0.2680(2) 0.65347(13) 0.1058(8) Uani 1 1 d . . .
Cl6A Cl -0.3676(3) 0.1958(4) 0.6687(2) 0.1045(12) Uani 0.70 1 d P A 1
Cl7A Cl -0.5052(3) -0.0171(2) 0.64477(19) 0.0936(9) Uani 0.70 1 d P A 1
Cl8A Cl -0.4468(4) 0.2041(4) 0.50019(15) 0.1357(18) Uani 0.70 1 d P A 1
Cl6B Cl -0.3697(6) 0.1195(9) 0.6508(5) 0.108(3) Uani 0.30 1 d P A 2
Cl7B Cl -0.5570(8) 0.1304(8) 0.5233(5) 0.115(3) Uani 0.30 1 d P A 2
Cl8B Cl -0.4090(6) 0.3403(7) 0.5090(4) 0.092(2) Uani 0.30 1 d P A 2

loop_
_atom_site_aniso_label
_atom_site_aniso_U_11
_atom_site_aniso_U_22
_atom_site_aniso_U_33
_atom_site_aniso_U_23
_atom_site_aniso_U_13
_atom_site_aniso_U_12
As1 0.0294(2) 0.0273(2) 0.0354(2) -0.01281(17) 0.00151(17) -0.00718(17)
As2 0.0431(3) 0.0297(2) 0.0276(2) -0.00290(17) -0.00720(19) -0.00439(19)
P1 0.0237(5) 0.0238(5) 0.0270(5) -0.0083(4) -0.0023(4) -0.0040(4)
P2 0.0288(5) 0.0258(5) 0.0257(5) -0.0052(4) -0.0048(4) -0.0034(4)
N1 0.0304(19) 0.0337(19) 0.042(2) -0.0073(16) 0.0022(16) -0.0113(15)
N2 0.044(2) 0.050(3) 0.044(2) -0.004(2) 0.0059(19) 0.000(2)
C1 0.029(2) 0.0226(19) 0.031(2) -0.0068(16) -0.0054(17) -0.0038(16)
C11 0.031(2) 0.032(2) 0.029(2) -0.0112(17) 0.0040(17) -0.0048(17)
C12 0.035(2) 0.026(2) 0.038(2) -0.0120(18) -0.0001(19) -0.0045(17)
C13 0.047(3) 0.034(2) 0.043(3) -0.008(2) 0.001(2) -0.011(2)
C14 0.064(3) 0.040(3) 0.040(3) -0.001(2) -0.010(2) -0.005(2)
C15 0.051(3) 0.046(3) 0.045(3) -0.010(2) -0.014(2) 0.003(2)
C16 0.033(2) 0.048(3) 0.037(2) -0.017(2) -0.0021(19) -0.003(2)
C21 0.031(2) 0.026(2) 0.043(2) -0.0125(18) -0.0041(19) 0.0018(17)
C22 0.032(2) 0.029(2) 0.040(2) -0.0146(19) -0.0043(19) 0.0006(17)
C23 0.031(2) 0.041(3) 0.056(3) -0.014(2) -0.005(2) -0.001(2)
C24 0.039(3) 0.056(3) 0.059(3) -0.016(3) -0.017(2) 0.008(2)
C25 0.052(3) 0.042(3) 0.049(3) -0.007(2) -0.013(2) 0.011(2)
C26 0.044(3) 0.032(2) 0.043(3) -0.011(2) -0.001(2) -0.001(2)
C31 0.050(3) 0.034(2) 0.028(2) 0.0013(18) -0.005(2) -0.011(2)
C32 0.049(3) 0.043(3) 0.032(2) 0.006(2) 0.002(2) -0.015(2)
C33 0.047(3) 0.069(4) 0.051(3) 0.007(3) -0.003(2) -0.022(3)
C34 0.073(4) 0.079(4) 0.053(3) 0.002(3) -0.014(3) -0.045(4)
C35 0.081(4) 0.055(3) 0.041(3) -0.009(2) -0.004(3) -0.034(3)
C36 0.060(3) 0.037(2) 0.032(2) -0.0034(19) 0.001(2) -0.018(2)
C41 0.061(3) 0.034(2) 0.026(2) -0.0068(18) -0.002(2) -0.005(2)
C42 0.069(4) 0.035(2) 0.030(2) -0.002(2) 0.007(2) -0.006(2)
C43 0.088(5) 0.050(3) 0.062(4) -0.016(3) 0.029(3) -0.001(3)
C44 0.129(7) 0.054(4) 0.077(5) -0.038(4) 0.031(5) -0.013(4)
C45 0.129(7) 0.069(4) 0.063(4) -0.039(4) 0.012(4) -0.038(5)
C46 0.083(4) 0.053(3) 0.041(3) -0.016(2) -0.001(3) -0.022(3)
C51 0.0223(19) 0.035(2) 0.0239(19) -0.0058(16) -0.0012(15) -0.0026(16)
C52 0.031(2) 0.042(2) 0.037(2) -0.012(2) -0.0047(18) -0.0067(19)
C53 0.035(3) 0.065(3) 0.044(3) -0.013(2) -0.009(2) -0.013(2)
C54 0.036(3) 0.070(4) 0.042(3) -0.007(3) -0.014(2) 0.004(2)
C55 0.046(3) 0.043(3) 0.044(3) -0.006(2) -0.014(2) 0.008(2)
C56 0.038(2) 0.035(2) 0.029(2) -0.0073(18) -0.0054(18) -0.0024(19)
C61 0.026(2) 0.027(2) 0.037(2) -0.0148(17) 0.0008(17) -0.0061(16)
C62 0.041(3) 0.037(2) 0.042(3) -0.013(2) 0.006(2) -0.013(2)
C63 0.061(4) 0.048(3) 0.064(4) -0.016(3) 0.018(3) -0.029(3)
C64 0.041(3) 0.056(4) 0.106(5) -0.035(4) 0.010(3) -0.028(3)
C65 0.031(3) 0.058(3) 0.095(5) -0.032(3) -0.015(3) -0.004(2)
C66 0.028(2) 0.039(2) 0.057(3) -0.020(2) -0.007(2) -0.0040(19)
C71 0.027(2) 0.035(2) 0.028(2) -0.0022(17) -0.0012(17) -0.0039(17)
C72 0.032(2) 0.041(2) 0.036(2) -0.008(2) -0.0039(19) -0.0057(19)
C73 0.038(3) 0.070(4) 0.054(3) -0.009(3) -0.016(2) -0.006(3)
C74 0.029(3) 0.077(4) 0.077(4) -0.010(3) -0.007(3) 0.009(3)
C75 0.042(3) 0.054(3) 0.074(4) -0.017(3) -0.001(3) 0.010(3)
C76 0.041(3) 0.039(3) 0.048(3) -0.015(2) -0.002(2) 0.000(2)
C81 0.036(2) 0.031(2) 0.027(2) -0.0086(17) -0.0060(17) -0.0068(17)
C82 0.041(2) 0.032(2) 0.034(2) -0.0086(18) -0.0074(19) -0.0043(19)
C83 0.058(3) 0.034(2) 0.051(3) -0.007(2) -0.008(2) -0.013(2)
C84 0.064(4) 0.053(3) 0.071(4) -0.016(3) -0.021(3) -0.026(3)
C85 0.060(3) 0.063(4) 0.061(4) -0.007(3) -0.033(3) -0.018(3)
C86 0.047(3) 0.042(3) 0.044(3) -0.001(2) -0.020(2) -0.008(2)
Ga1 0.0343(3) 0.0299(2) 0.0418(3) -0.0025(2) -0.0039(2) -0.0093(2)
Cl1 0.0388(6) 0.0411(6) 0.0533(7) -0.0122(5) -0.0029(5) -0.0090(5)
Cl2 0.0490(7) 0.0480(7) 0.0493(7) -0.0023(5) -0.0008(6) -0.0238(6)
Cl3 0.0646(9) 0.0713(9) 0.0616(8) -0.0228(7) -0.0014(7) -0.0391(7)
Cl4 0.0610(9) 0.0511(8) 0.0869(11) 0.0167(8) -0.0166(8) 0.0053(7)
Ga2A 0.0401(5) 0.0589(6) 0.0422(5) -0.0064(4) -0.0096(4) 0.0066(4)
Ga2B 0.0413(12) 0.0886(19) 0.0418(13) -0.0143(13) -0.0108(10) -0.0072(13)
Cl5 0.0776(13) 0.0982(15) 0.1116(17) -0.0071(12) 0.0055(11) 0.0352(11)
Cl6A 0.077(2) 0.136(3) 0.115(3) 0.002(2) -0.0383(19) -0.046(2)
Cl7A 0.095(2) 0.0508(13) 0.128(2) -0.0286(14) -0.0033(17) 0.0083(13)
Cl8A 0.137(3) 0.178(4) 0.0476(14) -0.0006(18) -0.0122(17) 0.067(3)
Cl6B 0.056(4) 0.145(8) 0.100(6) -0.001(6) -0.024(4) 0.035(5)
Cl7B 0.125(6) 0.127(6) 0.115(6) -0.061(5) -0.071(5) 0.010(5)
Cl8B 0.067(4) 0.124(6) 0.091(4) -0.003(4) -0.026(3) -0.028(4)

loop_
_atom_type_symbol
_atom_type_description
_atom_type_scat_dispersion_real
_atom_type_scat_dispersion_imag
_atom_type_scat_source
C C 0.0033 0.0016 'International Tables Vol C Tables 4.2.6.8 and 6.1.1.4'
H H 0.0000 0.0000 'International Tables Vol C Tables 4.2.6.8 and 6.1.1.4'
N N 0.0061 0.0033 'International Tables Vol C Tables 4.2.6.8 and 6.1.1.4'
P P 0.1023 0.0942 'International Tables Vol C Tables 4.2.6.8 and 6.1.1.4'
Cl Cl 0.1484 0.1585 'International Tables Vol C Tables 4.2.6.8 and 6.1.1.4'
Ga Ga 0.2307 1.6083 'International Tables Vol C Tables 4.2.6.8 and 6.1.1.4'
As As 0.0499 2.0058 'International Tables Vol C Tables 4.2.6.8 and 6.1.1.4'

loop_
_geom_angle_atom_site_label_1
_geom_angle_atom_site_label_2
_geom_angle_atom_site_label_3
_geom_angle
C21 As1 C11 97.78(19)
C21 As1 P1 92.62(13)
C11 As1 P1 94.08(12)
C41 As2 C31 97.2(2)
C41 As2 P2 93.20(14)
C31 As2 P2 91.69(13)
C61 P1 C51 114.4(2)
C61 P1 C1 108.2(2)
C51 P1 C1 108.42(18)
C61 P1 As1 108.25(13)
C51 P1 As1 106.15(14)
C1 P1 As1 111.51(13)
C71 P2 C81 111.2(2)
C71 P2 C1 109.35(19)
C81 P2 C1 110.51(19)
C71 P2 As2 109.20(14)
C81 P2 As2 109.45(14)
C1 P2 As2 106.99(13)
C22 N1 C12 128.6(4)
C42 N2 C32 128.9(4)
P1 C1 P2 120.7(2)
C16 C11 C12 118.9(4)
C16 C11 As1 118.2(3)
C12 C11 As1 122.5(3)
N1 C12 C11 124.0(4)
N1 C12 C13 117.5(4)
C11 C12 C13 118.5(4)
C14 C13 C12 120.5(5)
C15 C14 C13 121.4(5)
C14 C15 C16 118.8(5)
C15 C16 C11 121.8(5)
C26 C21 C22 119.7(4)
C26 C21 As1 117.7(3)
C22 C21 As1 122.6(3)
N1 C22 C23 117.4(4)
N1 C22 C21 124.3(4)
C23 C22 C21 118.3(4)
C24 C23 C22 120.6(5)
C23 C24 C25 121.0(5)
C24 C25 C26 119.1(5)
C25 C26 C21 121.2(5)
C32 C31 C36 119.4(5)
C32 C31 As2 123.4(4)
C36 C31 As2 117.2(4)
N2 C32 C33 118.1(5)
N2 C32 C31 123.1(5)
C33 C32 C31 118.7(5)
C34 C33 C32 121.1(6)
C35 C34 C33 120.5(5)
C36 C35 C34 119.5(5)
C35 C36 C31 120.8(5)
C42 C41 C46 120.0(5)
C42 C41 As2 123.1(4)
C46 C41 As2 116.8(4)
N2 C42 C41 124.2(4)
N2 C42 C43 117.2(6)
C41 C42 C43 118.6(6)
C44 C43 C42 119.9(7)
C45 C44 C43 121.5(6)
C46 C45 C44 119.6(7)
C45 C46 C41 120.4(7)
C56 C51 C52 120.0(4)
C56 C51 P1 123.8(3)
C52 C51 P1 116.2(3)
C53 C52 C51 119.9(4)
C52 C53 C54 120.1(5)
C55 C54 C53 120.0(5)
C54 C55 C56 120.4(5)
C55 C56 C51 119.5(4)
C62 C61 C66 119.9(4)
C62 C61 P1 121.7(3)
C66 C61 P1 117.8(3)
C63 C62 C61 119.4(5)
C64 C63 C62 120.4(5)
C65 C64 C63 120.3(5)
C64 C65 C66 120.2(6)
C65 C66 C61 119.8(5)
C76 C71 C72 119.6(4)
C76 C71 P2 120.0(4)
C72 C71 P2 119.7(3)
C73 C72 C71 119.6(5)
C74 C73 C72 120.4(5)
C75 C74 C73 120.6(5)
C74 C75 C76 120.2(5)
C71 C76 C75 119.5(5)
C86 C81 C82 119.3(4)
C86 C81 P2 118.3(3)
C82 C81 P2 122.4(3)
C83 C82 C81 120.6(4)
C82 C83 C84 119.5(5)
C85 C84 C83 120.2(5)
C84 C85 C86 120.9(5)
C85 C86 C81 119.5(5)
Cl4 Ga1 Cl3 110.65(7)
Cl4 Ga1 Cl2 112.59(6)
Cl3 Ga1 Cl2 110.49(6)
Cl4 Ga1 Cl1 108.40(6)
Cl3 Ga1 Cl1 106.82(6)
Cl2 Ga1 Cl1 107.65(5)
Cl6A Ga2A Cl8A 107.91(19)
Cl6A Ga2A Cl5 105.71(16)
Cl8A Ga2A Cl5 111.35(12)
Cl6A Ga2A Cl7A 106.28(16)
Cl8A Ga2A Cl7A 112.42(17)
Cl5 Ga2A Cl7A 112.69(12)
Cl7B Ga2B Cl5 96.6(3)
Cl7B Ga2B Cl8B 103.1(4)
Cl5 Ga2B Cl8B 124.1(3)
Cl7B Ga2B Cl6B 112.8(4)
Cl5 Ga2B Cl6B 111.0(3)
Cl8B Ga2B Cl6B 108.4(3)

loop_
_geom_bond_atom_site_label_1
_geom_bond_atom_site_label_2
_geom_bond_distance
As1 C21 1.920(4)
As1 C11 1.928(4)
As1 P1 2.4135(11)
As2 C41 1.921(5)
As2 C31 1.924(5)
As2 P2 2.4165(11)
P1 C61 1.790(4)
P1 C51 1.796(4)
P1 C1 1.826(4)
P2 C71 1.792(4)
P2 C81 1.802(4)
P2 C1 1.843(4)
N1 C22 1.371(6)
N1 C12 1.383(6)
N2 C42 1.379(7)
N2 C32 1.383(7)
C11 C16 1.395(6)
C11 C12 1.405(6)
C12 C13 1.405(6)
C13 C14 1.376(7)
C14 C15 1.368(8)
C15 C16 1.379(7)
C21 C26 1.393(7)
C21 C22 1.410(6)
C22 C23 1.410(6)
C23 C24 1.380(7)
C24 C25 1.382(8)
C25 C26 1.387(7)
C31 C32 1.400(7)
C31 C36 1.403(7)
C32 C33 1.389(8)
C33 C34 1.378(9)
C34 C35 1.378(9)
C35 C36 1.376(7)
C41 C42 1.385(8)
C41 C46 1.409(7)
C42 C43 1.412(7)
C43 C44 1.374(11)
C44 C45 1.371(12)
C45 C46 1.369(9)
C51 C56 1.387(6)
C51 C52 1.393(6)
C52 C53 1.380(7)
C53 C54 1.384(8)
C54 C55 1.383(8)
C55 C56 1.384(6)
C61 C62 1.389(6)
C61 C66 1.394(6)
C62 C63 1.385(7)
C63 C64 1.376(9)
C64 C65 1.375(9)
C65 C66 1.378(7)
C71 C76 1.394(6)
C71 C72 1.395(6)
C72 C73 1.385(7)
C73 C74 1.374(9)
C74 C75 1.366(9)
C75 C76 1.396(7)
C81 C86 1.390(6)
C81 C82 1.395(6)
C82 C83 1.377(7)
C83 C84 1.384(8)
C84 C85 1.372(8)
C85 C86 1.383(7)
Ga1 Cl4 2.1529(15)
Ga1 Cl3 2.1623(14)
Ga1 Cl2 2.1635(13)
Ga1 Cl1 2.1959(13)
Ga2A Cl6A 2.147(3)
Ga2A Cl8A 2.160(3)
Ga2A Cl5 2.170(2)
Ga2A Cl7A 2.170(3)
Ga2B Cl7B 2.087(7)
Ga2B Cl5 2.132(3)
Ga2B Cl8B 2.162(8)
Ga2B Cl6B 2.171(7)

loop_
_geom_torsion_atom_site_label_1
_geom_torsion_atom_site_label_2
_geom_torsion_atom_site_label_3
_geom_torsion_atom_site_label_4
_geom_torsion
C21 As1 P1 C61 37.7(2)
C11 As1 P1 C61 -60.3(2)
C21 As1 P1 C51 160.9(2)
C11 As1 P1 C51 62.92(19)
C21 As1 P1 C1 -81.2(2)
C11 As1 P1 C1 -179.19(19)
C41 As2 P2 C71 -53.8(2)
C31 As2 P2 C71 43.6(2)
C41 As2 P2 C81 68.2(2)
C31 As2 P2 C81 165.6(2)
C41 As2 P2 C1 -172.0(2)
C31 As2 P2 C1 -74.7(2)
C61 P1 C1 P2 64.5(3)
C51 P1 C1 P2 -60.1(3)
As1 P1 C1 P2 -176.58(18)
C71 P2 C1 P1 67.6(3)
C81 P2 C1 P1 -55.2(3)
As2 P2 C1 P1 -174.26(19)
C21 As1 C11 C16 175.4(3)
P1 As1 C11 C16 -91.4(3)
C21 As1 C11 C12 2.5(4)
P1 As1 C11 C12 95.8(3)
C22 N1 C12 C11 3.4(7)
C22 N1 C12 C13 -174.6(4)
C16 C11 C12 N1 -177.8(4)
As1 C11 C12 N1 -5.0(6)
C16 C11 C12 C13 0.2(6)
As1 C11 C12 C13 173.0(3)
N1 C12 C13 C14 179.0(4)
C11 C12 C13 C14 0.8(7)
C12 C13 C14 C15 -1.1(8)
C13 C14 C15 C16 0.4(8)
C14 C15 C16 C11 0.7(7)
C12 C11 C16 C15 -1.0(7)
As1 C11 C16 C15 -174.1(4)
C11 As1 C21 C26 178.5(3)
P1 As1 C21 C26 84.0(3)
C11 As1 C21 C22 1.2(4)
P1 As1 C21 C22 -93.3(3)
C12 N1 C22 C23 179.7(4)
C12 N1 C22 C21 1.0(7)
C26 C21 C22 N1 179.7(4)
As1 C21 C22 N1 -3.0(6)
C26 C21 C22 C23 1.0(6)
As1 C21 C22 C23 178.3(3)
N1 C22 C23 C24 179.2(4)
C21 C22 C23 C24 -2.0(7)
C22 C23 C24 C25 1.6(8)
C23 C24 C25 C26 -0.2(8)
C24 C25 C26 C21 -0.9(7)
C22 C21 C26 C25 0.4(7)
As1 C21 C26 C25 -177.0(4)
C41 As2 C31 C32 2.1(4)
P2 As2 C31 C32 -91.4(4)
C41 As2 C31 C36 -179.9(4)
P2 As2 C31 C36 86.6(3)
C42 N2 C32 C33 179.8(5)
C42 N2 C32 C31 -0.4(8)
C36 C31 C32 N2 -179.6(4)
As2 C31 C32 N2 -1.7(6)
C36 C31 C32 C33 0.2(7)
As2 C31 C32 C33 178.1(4)
N2 C32 C33 C34 178.2(5)
C31 C32 C33 C34 -1.6(8)
C32 C33 C34 C35 1.0(9)
C33 C34 C35 C36 1.2(9)
C34 C35 C36 C31 -2.6(8)
C32 C31 C36 C35 1.9(7)
As2 C31 C36 C35 -176.1(4)
C31 As2 C41 C42 -1.1(4)
P2 As2 C41 C42 91.0(4)
C31 As2 C41 C46 176.6(4)
P2 As2 C41 C46 -91.3(4)
C32 N2 C42 C41 1.6(8)
C32 N2 C42 C43 -178.0(5)
C46 C41 C42 N2 -178.1(5)
As2 C41 C42 N2 -0.4(7)
C46 C41 C42 C43 1.6(7)
As2 C41 C42 C43 179.2(4)
N2 C42 C43 C44 179.7(6)
C41 C42 C43 C44 0.1(9)
C42 C43 C44 C45 -1.9(11)
C43 C44 C45 C46 2.0(12)
C44 C45 C46 C41 -0.3(10)
C42 C41 C46 C45 -1.4(8)
As2 C41 C46 C45 -179.2(5)
C61 P1 C51 C56 -21.8(4)
C1 P1 C51 C56 99.0(4)
As1 P1 C51 C56 -141.1(3)
C61 P1 C51 C52 159.4(3)
C1 P1 C51 C52 -79.8(4)
As1 P1 C51 C52 40.1(3)
C56 C51 C52 C53 0.0(7)
P1 C51 C52 C53 178.8(4)
C51 C52 C53 C54 0.5(7)
C52 C53 C54 C55 -0.7(8)
C53 C54 C55 C56 0.4(8)
C54 C55 C56 C51 0.1(7)
C52 C51 C56 C55 -0.3(6)
P1 C51 C56 C55 -179.0(4)
C51 P1 C61 C62 -32.1(4)
C1 P1 C61 C62 -153.0(3)
As1 P1 C61 C62 86.0(4)
C51 P1 C61 C66 157.2(3)
C1 P1 C61 C66 36.3(4)
As1 P1 C61 C66 -84.6(3)
C66 C61 C62 C63 -3.0(7)
P1 C61 C62 C63 -173.5(4)
C61 C62 C63 C64 2.4(8)
C62 C63 C64 C65 -0.4(9)
C63 C64 C65 C66 -1.0(9)
C64 C65 C66 C61 0.3(8)
C62 C61 C66 C65 1.8(7)
P1 C61 C66 C65 172.6(4)
C81 P2 C71 C76 -32.7(4)
C1 P2 C71 C76 -155.1(4)
As2 P2 C71 C76 88.2(4)
C81 P2 C71 C72 157.3(3)
C1 P2 C71 C72 34.9(4)
As2 P2 C71 C72 -81.8(4)
C76 C71 C72 C73 2.4(7)
P2 C71 C72 C73 172.4(4)
C71 C72 C73 C74 -1.2(8)
C72 C73 C74 C75 0.4(10)
C73 C74 C75 C76 -0.7(10)
C72 C71 C76 C75 -2.7(7)
P2 C71 C76 C75 -172.7(4)
C74 C75 C76 C71 1.8(9)
C71 P2 C81 C86 150.2(4)
C1 P2 C81 C86 -88.1(4)
As2 P2 C81 C86 29.5(4)
C71 P2 C81 C82 -30.1(4)
C1 P2 C81 C82 91.5(4)
As2 P2 C81 C82 -150.9(3)
C86 C81 C82 C83 -0.1(7)
P2 C81 C82 C83 -179.7(4)
C81 C82 C83 C84 -0.4(8)
C82 C83 C84 C85 0.2(9)
C83 C84 C85 C86 0.5(10)
C84 C85 C86 C81 -0.9(9)
C82 C81 C86 C85 0.7(7)
P2 C81 C86 C85 -179.6(4)
